data_7011795
loop_
_publ_author_name
'Mochida, Tomoyuki'
'Yamazaki, Shizue'

_publ_section_title
;
 Mono- and diferrocenyl complexes with electron-accepting moieties
 formed by the reaction of ferrocenylalkynes with tetracyanoethylene
;
_journal_issue 18
_journal_name_full 'Journal of the Chemical Society, Dalton Transactions'
_journal_page_first 3559
_journal_paper_doi 10.1039/b204168e
_journal_year 2002
_chemical_formula_sum 'C28.5 H18.5 Cl1.5 Fe2 N4'
_chemical_formula_weight 569.92
_space_group_IT_number 14
_symmetry_cell_setting monoclinic
_symmetry_Int_Tables_number 14
_symmetry_space_group_name_Hall '-P 2ybc'
_symmetry_space_group_name_H-M 'P 1 21/c 1'
_cell_angle_alpha 90
_cell_angle_beta 98.47(1)
_cell_angle_gamma 90
_cell_formula_units_Z 4
_cell_length_a 11.755(3)
_cell_length_b 12.482(3)
_cell_length_c 16.933(2)
_cell_measurement_reflns_used 25
_cell_measurement_temperature 296.2
_cell_measurement_theta_max 12.5
_cell_measurement_theta_min 10.1
_cell_volume 2457.4(9)
_computing_cell_refinement 'MSC/AFC Diffractometer Control'
_computing_data_collection 'MSC/AFC Diffractometer Control'
_computing_data_reduction 'teXsan Ver. 1.11'
_computing_publication_material 'teXsan Ver. 1.11'
_computing_structure_refinement 'teXsan Ver. 1.10'
_computing_structure_solution DirectMethod
_diffrn_measured_fraction_theta_full 0.9995
_diffrn_measured_fraction_theta_max 0.9995
_diffrn_measurement_device_type 'Rigaku AFC5S'
_diffrn_measurement_method \w-2\q
_diffrn_radiation_type 'Mo K\a'
_diffrn_radiation_wavelength 0.7107
_diffrn_reflns_av_R_equivalents 0.022
_diffrn_reflns_limit_h_max 15
_diffrn_reflns_limit_h_min 0
_diffrn_reflns_limit_k_max 16
_diffrn_reflns_limit_k_min 0
_diffrn_reflns_limit_l_max 21
_diffrn_reflns_limit_l_min -21
_diffrn_reflns_number 6197
_diffrn_reflns_theta_full 27.50
_diffrn_reflns_theta_max 27.50
_diffrn_standards_decay_% 11.24
_diffrn_standards_interval_count 150
_diffrn_standards_number 3
_exptl_absorpt_coefficient_mu 1.368
_exptl_absorpt_correction_T_max 1.000
_exptl_absorpt_correction_T_min 0.749
_exptl_absorpt_correction_type psi-scan
_exptl_absorpt_process_details '(North, Phillips & Mathews, 1968)'
_exptl_crystal_colour red-black
_exptl_crystal_density_diffrn 1.573
_exptl_crystal_density_method 'not measured'
_exptl_crystal_description prismatic
_exptl_crystal_size_max 0.500
_exptl_crystal_size_mid 0.200
_exptl_crystal_size_min 0.100
_refine_diff_density_max 0.44
_refine_diff_density_min -0.45
_refine_ls_extinction_method none
_refine_ls_goodness_of_fit_ref 1.317
_refine_ls_hydrogen_treatment noref
_refine_ls_number_parameters 308
_refine_ls_number_reflns 3486
_refine_ls_R_factor_gt 0.0430
_refine_ls_shift/su_max 0.0009
_refine_ls_structure_factor_coef Fsqd
_refine_ls_weighting_details 'w = 1/[\s^2^(Fo^2^) + (0.06200(Max(Fo^2^,0) + 2Fc^2^)/3)^2^]'
_refine_ls_weighting_scheme calc
_refine_ls_wR_factor_ref 0.1261
_reflns_number_gt 3486
_reflns_number_total 5648
_reflns_threshold_expression F^2^>2.0\s(F^2^)
_cod_data_source_file b204168e.txt
_cod_data_source_block 2,5-Dicyano-3-ferrocenyl-hexa-2,4-dienedinitrile
_cod_original_cell_volume 2457.5(9)
_cod_original_formula_sum 'C28.50 H18.50 Cl1.50 Fe2 N4'
_cod_database_code 7011795

loop_
_symmetry_equiv_pos_as_xyz
x,y,z
-x,1/2+y,1/2-z
-x,-y,-z
x,1/2-y,1/2+z

loop_
_atom_site_label
_atom_site_type_symbol
_atom_site_fract_x
_atom_site_fract_y
_atom_site_fract_z
_atom_site_U_iso_or_equiv
_atom_site_adp_type
_atom_site_occupancy
_atom_site_calc_flag
_atom_site_refinement_flags
_atom_site_disorder_assembly
_atom_site_disorder_group
Fe1 Fe 1.32743(6) 0.24676(6) 0.21521(4) 0.0459(2) Uani 1.00 d . . .
Fe2 Fe 0.76783(5) 0.36074(5) 0.04404(3) 0.0325(2) Uani 1.00 d . . .
Cl1 Cl 0.4351 0.0404 0.9253 0.1698 Uani 1.00 d . . .
N1 N 1.1360(5) 0.2930(4) 0.3998(2) 0.072(2) Uani 1.00 d . . .
N2 N 0.8177(4) 0.1854(5) 0.2713(3) 0.074(2) Uani 1.00 d . . .
N3 N 1.0658(5) -0.0142(4) 0.2003(3) 0.071(2) Uani 1.00 d . . .
N4 N 0.8392(4) 0.0453(4) -0.0198(3) 0.069(2) Uani 1.00 d . . .
C1 C 1.1702(4) 0.3115(4) 0.1781(2) 0.038(1) Uani 1.00 d . . .
C2 C 1.2263(4) 0.2870(4) 0.1103(3) 0.046(1) Uani 1.00 d . . .
C3 C 1.3317(4) 0.3450(5) 0.1186(3) 0.057(2) Uani 1.00 d . . .
C4 C 1.3401(4) 0.4054(4) 0.1899(3) 0.059(2) Uani 1.00 d . . .
C5 C 1.2423(4) 0.3850(4) 0.2273(3) 0.048(1) Uani 1.00 d . . .
C6 C 1.3092(5) 0.1146(5) 0.2834(4) 0.065(2) Uani 1.00 d . . .
C7 C 1.3564(6) 0.0847(5) 0.2145(4) 0.078(2) Uani 1.00 d . . .
C8 C 1.4618(6) 0.1436(6) 0.2179(5) 0.088(2) Uani 1.00 d . . .
C9 C 1.4774(5) 0.2073(7) 0.2857(5) 0.089(2) Uani 1.00 d . . .
C10 C 1.3827(6) 0.1900(6) 0.3272(3) 0.077(2) Uani 1.00 d . . .
C11 C 0.9369(3) 0.3194(3) 0.0650(2) 0.031(1) Uani 1.00 d . . .
C12 C 0.9216(3) 0.4259(3) 0.0938(2) 0.035(1) Uani 1.00 d . . .
C13 C 0.8703(4) 0.4886(4) 0.0280(3) 0.043(1) Uani 1.00 d . . .
C14 C 0.8551(4) 0.4238(4) -0.0402(3) 0.048(1) Uani 1.00 d . . .
C15 C 0.8938(4) 0.3189(4) -0.0198(2) 0.038(1) Uani 1.00 d . . .
C16 C 0.6703(4) 0.2493(4) 0.0918(3) 0.056(2) Uani 1.00 d . . .
C17 C 0.6595(4) 0.3507(5) 0.1280(3) 0.056(2) Uani 1.00 d . . .
C18 C 0.6165(4) 0.4235(4) 0.0674(3) 0.056(2) Uani 1.00 d . . .
C19 C 0.5996(4) 0.3669(5) -0.0060(3) 0.058(2) Uani 1.00 d . . .
C20 C 0.6339(4) 0.2594(4) 0.0096(3) 0.056(2) Uani 1.00 d . . .
C21 C 1.0604(4) 0.2657(3) 0.1908(2) 0.033(1) Uani 1.00 d . . .
C22 C 0.9846(3) 0.2321(3) 0.1154(2) 0.031(1) Uani 1.00 d . . .
C23 C 1.0198(4) 0.2555(3) 0.2611(2) 0.038(1) Uani 1.00 d . . .
C24 C 1.0869(4) 0.2792(4) 0.3378(3) 0.049(1) Uani 1.00 d . . .
C25 C 0.9064(5) 0.2170(4) 0.2658(2) 0.049(1) Uani 1.00 d . . .
C26 C 0.9707(4) 0.1250(3) 0.1006(2) 0.039(1) Uani 1.00 d . . .
C27 C 1.0250(4) 0.0476(4) 0.1558(3) 0.047(1) Uani 1.00 d . . .
C28 C 0.8983(4) 0.0816(4) 0.0329(3) 0.047(1) Uani 1.00 d . . .
C29 C 0.4257 0.0516 1.0122 0.1765 Uani 1.00 d . . .
H1 H 1.1987 0.2393 0.0681 0.0760 Uiso 1.00 calc . . .
H2 H 1.3870 0.3429 0.0829 0.0760 Uiso 1.00 calc . . .
H3 H 1.4025 0.4507 0.2102 0.0760 Uiso 1.00 calc . . .
H4 H 1.2269 0.4153 0.2761 0.0760 Uiso 1.00 calc . . .
H5 H 1.2388 0.0890 0.2975 0.0760 Uiso 1.00 calc . . .
H6 H 1.3254 0.0349 0.1746 0.0760 Uiso 1.00 calc . . .
H7 H 1.5125 0.1403 0.1792 0.0760 Uiso 1.00 calc . . .
H8 H 1.5405 0.2539 0.3016 0.0760 Uiso 1.00 calc . . .
H9 H 1.3710 0.2230 0.3759 0.0760 Uiso 1.00 calc . . .
H10 H 0.9409 0.4497 0.1474 0.0760 Uiso 1.00 calc . . .
H11 H 0.8491 0.5618 0.0301 0.0760 Uiso 1.00 calc . . .
H12 H 0.8212 0.4463 -0.0920 0.0760 Uiso 1.00 calc . . .
H13 H 0.8930 0.2596 -0.0550 0.0760 Uiso 1.00 calc . . .
H14 H 0.6982 0.1857 0.1188 0.0760 Uiso 1.00 calc . . .
H15 H 0.6788 0.3667 0.1832 0.0760 Uiso 1.00 calc . . .
H16 H 0.6008 0.4972 0.0745 0.0760 Uiso 1.00 calc . . .
H17 H 0.5707 0.3961 -0.0568 0.0760 Uiso 1.00 calc . . .
H18 H 0.6322 0.2038 -0.0289 0.0760 Uiso 1.00 calc . . .

loop_
_atom_site_aniso_label
_atom_site_aniso_U_11
_atom_site_aniso_U_22
_atom_site_aniso_U_33
_atom_site_aniso_U_12
_atom_site_aniso_U_13
_atom_site_aniso_U_23
Fe1 0.0334(4) 0.0511(4) 0.0503(4) 0.0018(3) -0.0031(3) 0.0190(3)
Fe2 0.0243(3) 0.0385(3) 0.0333(3) -0.0001(3) -0.0009(2) -0.0013(3)
Cl1 0.2050 0.1261 0.1740 -0.0507 0.0138 -0.0343
N1 0.081(4) 0.098(4) 0.033(2) -0.007(3) -0.005(2) 0.002(2)
N2 0.061(3) 0.116(4) 0.046(3) -0.020(3) 0.011(2) 0.017(3)
N3 0.100(4) 0.044(3) 0.062(3) -0.004(3) -0.007(3) 0.009(2)
N4 0.073(3) 0.066(3) 0.064(3) -0.005(3) -0.008(3) -0.019(2)
C1 0.034(2) 0.039(2) 0.038(2) 0.001(2) -0.006(2) 0.013(2)
C2 0.037(2) 0.062(3) 0.038(2) 0.001(2) 0.000(2) 0.016(2)
C3 0.035(3) 0.072(4) 0.063(3) -0.005(2) 0.000(2) 0.031(3)
C4 0.043(3) 0.054(3) 0.072(3) -0.013(2) -0.014(3) 0.022(3)
C5 0.043(3) 0.041(3) 0.054(3) -0.006(2) -0.011(2) 0.008(2)
C6 0.049(3) 0.066(4) 0.078(4) 0.008(3) -0.001(3) 0.042(3)
C7 0.074(4) 0.052(3) 0.109(5) 0.014(3) 0.015(4) 0.020(3)
C8 0.058(4) 0.094(5) 0.116(6) 0.038(4) 0.027(4) 0.047(5)
C9 0.043(3) 0.106(6) 0.108(6) 0.008(4) -0.018(4) 0.055(5)
C10 0.068(4) 0.091(5) 0.064(4) 0.016(4) -0.018(3) 0.043(3)
C11 0.025(2) 0.040(2) 0.028(2) 0.000(2) 0.002(2) 0.004(2)
C12 0.028(2) 0.037(2) 0.039(2) -0.003(2) -0.001(2) 0.003(2)
C13 0.036(2) 0.041(2) 0.050(3) -0.001(2) 0.000(2) 0.011(2)
C14 0.041(3) 0.065(3) 0.037(2) 0.002(2) 0.002(2) 0.015(2)
C15 0.032(2) 0.055(3) 0.027(2) 0.004(2) 0.003(2) 0.004(2)
C16 0.038(3) 0.060(3) 0.071(3) -0.012(2) 0.012(2) 0.005(3)
C17 0.034(2) 0.079(4) 0.058(3) -0.007(3) 0.018(2) -0.013(3)
C18 0.025(2) 0.067(3) 0.075(3) 0.008(2) 0.003(2) -0.022(3)
C19 0.025(2) 0.070(4) 0.072(3) 0.003(2) -0.011(2) -0.009(3)
C20 0.035(3) 0.058(3) 0.072(3) -0.009(2) -0.002(2) -0.017(3)
C21 0.034(2) 0.031(2) 0.032(2) 0.003(2) 0.000(2) 0.006(2)
C22 0.026(2) 0.041(2) 0.025(2) 0.004(2) 0.005(2) 0.003(2)
C23 0.038(2) 0.043(2) 0.029(2) 0.003(2) -0.002(2) 0.004(2)
C24 0.053(3) 0.060(3) 0.033(2) 0.002(2) 0.004(2) 0.001(2)
C25 0.052(3) 0.066(3) 0.028(2) -0.006(3) 0.006(2) 0.005(2)
C26 0.040(2) 0.039(2) 0.036(2) -0.001(2) 0.004(2) 0.000(2)
C27 0.061(3) 0.035(2) 0.045(3) -0.008(2) 0.003(2) 0.002(2)
C28 0.052(3) 0.044(3) 0.045(3) -0.001(2) 0.005(2) -0.006(2)
C29 0.1168 0.1666 0.2381 -0.0033 -0.0002 0.0118

loop_
_atom_type_symbol
_atom_type_description
_atom_type_scat_dispersion_real
_atom_type_scat_dispersion_imag
_atom_type_scat_source
C C 0.003 0.002
;International Tables for Crystallography
(1992, Vol. C, Tables 4.2.6.8 and 6.1.1.1)
;
H H 0.000 0.000
;International Tables for Crystallography
(1992, Vol. C, Table 6.1.1.2)
;
N N 0.006 0.003
;International Tables for Crystallography
(1992, Vol. C, Tables 4.2.6.8 and 6.1.1.1)
;
Fe Fe 0.346 0.844
;International Tables for Crystallography
(1992, Vol. C, Tables 4.2.6.8 and 6.1.1.1)
;
Cl Cl 0.148 0.159
;International Tables for Crystallography
(1992, Vol. C, Tables 4.2.6.8 and 6.1.1.1)
;

loop_
_geom_angle_atom_site_label_1
_geom_angle_atom_site_label_2
_geom_angle_atom_site_label_3
_geom_angle
_geom_angle_site_symmetry_1
_geom_angle_site_symmetry_2
_geom_angle_site_symmetry_3
_geom_angle_publ_flag
C1 FE1 C2 41.3(2) . . 0_555 yes
C1 FE1 C3 69.1(2) . . 0_555 yes
C1 FE1 C4 68.8(2) . . 0_555 yes
C1 FE1 C5 41.4(2) . . 0_555 yes
C1 FE1 C6 109.3(2) . . 0_555 yes
C1 FE1 C7 122.3(2) . . 0_555 yes
C1 FE1 C8 158.1(3) . . 0_555 yes
C1 FE1 C9 161.3(3) . . 0_555 yes
C1 FE1 C10 125.3(2) . . 0_555 yes
C2 FE1 C3 40.7(2) . . 0_555 yes
C2 FE1 C4 68.3(2) . . 0_555 yes
C2 FE1 C5 69.3(2) . . 0_555 yes
C2 FE1 C6 126.3(2) . . 0_555 yes
C2 FE1 C7 108.2(3) . . 0_555 yes
C2 FE1 C8 121.6(3) . . 0_555 yes
C2 FE1 C9 155.2(3) . . 0_555 yes
C2 FE1 C10 163.0(2) . . 0_555 yes
C3 FE1 C4 40.5(2) . . 0_555 yes
C3 FE1 C5 69.0(2) . . 0_555 yes
C3 FE1 C6 161.9(3) . . 0_555 yes
C3 FE1 C7 124.1(3) . . 0_555 yes
C3 FE1 C8 106.6(3) . . 0_555 yes
C3 FE1 C9 119.4(2) . . 0_555 yes
C3 FE1 C10 155.2(3) . . 0_555 yes
C4 FE1 C5 40.8(2) . . 0_555 yes
C4 FE1 C6 157.1(3) . . 0_555 yes
C4 FE1 C7 160.1(3) . . 0_555 yes
C4 FE1 C8 122.7(3) . . 0_555 yes
C4 FE1 C9 105.9(3) . . 0_555 yes
C4 FE1 C10 120.7(3) . . 0_555 yes
C5 FE1 C6 122.5(2) . . 0_555 yes
C5 FE1 C7 158.1(2) . . 0_555 yes
C5 FE1 C8 159.0(3) . . 0_555 yes
C5 FE1 C9 123.1(3) . . 0_555 yes
C5 FE1 C10 107.3(2) . . 0_555 yes
C6 FE1 C7 40.4(2) . . 0_555 yes
C6 FE1 C8 67.8(3) . . 0_555 yes
C6 FE1 C9 68.1(2) . . 0_555 yes
C6 FE1 C10 40.5(2) . . 0_555 yes
C7 FE1 C8 41.1(3) . . 0_555 yes
C7 FE1 C9 68.6(3) . . 0_555 yes
C7 FE1 C10 68.5(3) . . 0_555 yes
C8 FE1 C9 39.8(3) . . 0_555 yes
C8 FE1 C10 67.6(3) . . 0_555 yes
C9 FE1 C10 40.7(3) . . 0_555 yes
C11 FE2 C12 41.2(2) . . 0_555 yes
C11 FE2 C13 68.9(2) . . 0_555 yes
C11 FE2 C14 68.9(2) . . 0_555 yes
C11 FE2 C15 41.9(2) . . 0_555 yes
C11 FE2 C16 110.4(2) . . 0_555 yes
C11 FE2 C17 123.7(2) . . 0_555 yes
C11 FE2 C18 157.5(2) . . 0_555 yes
C11 FE2 C19 161.3(2) . . 0_555 yes
C11 FE2 C20 125.9(2) . . 0_555 yes
C12 FE2 C13 40.7(2) . . 0_555 yes
C12 FE2 C14 68.3(2) . . 0_555 yes
C12 FE2 C15 69.6(2) . . 0_555 yes
C12 FE2 C16 128.3(2) . . 0_555 yes
C12 FE2 C17 109.9(2) . . 0_555 yes
C12 FE2 C18 120.7(2) . . 0_555 yes
C12 FE2 C19 154.4(2) . . 0_555 yes
C12 FE2 C20 164.4(2) . . 0_555 yes
C13 FE2 C14 40.2(2) . . 0_555 yes
C13 FE2 C15 68.8(2) . . 0_555 yes
C13 FE2 C16 163.9(2) . . 0_555 yes
C13 FE2 C17 125.4(2) . . 0_555 yes
C13 FE2 C18 106.0(2) . . 0_555 yes
C13 FE2 C19 118.1(2) . . 0_555 yes
C13 FE2 C20 153.4(2) . . 0_555 yes
C14 FE2 C15 40.7(2) . . 0_555 yes
C14 FE2 C16 155.7(2) . . 0_555 yes
C14 FE2 C17 160.1(2) . . 0_555 yes
C14 FE2 C18 122.2(2) . . 0_555 yes
C14 FE2 C19 104.6(2) . . 0_555 yes
C14 FE2 C20 119.2(2) . . 0_555 yes
C15 FE2 C16 122.2(2) . . 0_555 yes
C15 FE2 C17 158.9(2) . . 0_555 yes
C15 FE2 C18 158.7(2) . . 0_555 yes
C15 FE2 C19 122.0(2) . . 0_555 yes
C15 FE2 C20 106.4(2) . . 0_555 yes
C16 FE2 C17 40.6(2) . . 0_555 yes
C16 FE2 C18 68.1(2) . . 0_555 yes
C16 FE2 C19 67.9(2) . . 0_555 yes
C16 FE2 C20 40.2(2) . . 0_555 yes
C17 FE2 C18 40.3(2) . . 0_555 yes
C17 FE2 C19 68.0(2) . . 0_555 yes
C17 FE2 C20 68.1(2) . . 0_555 yes
C18 FE2 C19 40.8(2) . . 0_555 yes
C18 FE2 C20 68.5(2) . . 0_555 yes
C19 FE2 C20 40.7(2) . . 0_555 yes
FE1 C1 C2 70.1(2) . . 0_555 yes
FE1 C1 C5 68.9(3) . . 0_555 yes
FE1 C1 C21 125.8(3) . . 0_555 yes
C2 C1 C5 107.4(4) . . 0_555 yes
C2 C1 C21 123.7(4) . . 0_555 yes
C5 C1 C21 128.8(4) . . 0_555 yes
FE1 C2 C1 68.7(2) . . 0_555 yes
FE1 C2 C3 69.7(3) . . 0_555 yes
C1 C2 C3 107.9(4) . . 0_555 yes
FE1 C3 C2 69.6(3) . . 0_555 yes
FE1 C3 C4 69.2(3) . . 0_555 yes
C2 C3 C4 107.7(5) . . 0_555 yes
FE1 C4 C3 70.3(3) . . 0_555 yes
FE1 C4 C5 69.0(3) . . 0_555 yes
C3 C4 C5 109.1(4) . . 0_555 yes
FE1 C5 C1 69.7(3) . . 0_555 yes
FE1 C5 C4 70.2(3) . . 0_555 yes
C1 C5 C4 107.7(4) . . 0_555 yes
FE1 C6 C7 70.1(3) . . 0_555 yes
FE1 C6 C10 69.6(3) . . 0_555 yes
C7 C6 C10 109.0(6) . . 0_555 yes
FE1 C7 C6 69.5(3) . . 0_555 yes
FE1 C7 C8 68.7(3) . . 0_555 yes
C6 C7 C8 105.8(6) . . 0_555 yes
FE1 C8 C7 70.2(3) . . 0_555 yes
FE1 C8 C9 70.3(4) . . 0_555 yes
C7 C8 C9 109.7(6) . . 0_555 yes
FE1 C9 C8 69.9(4) . . 0_555 yes
FE1 C9 C10 69.7(3) . . 0_555 yes
C8 C9 C10 107.7(7) . . 0_555 yes
FE1 C10 C6 69.9(3) . . 0_555 yes
FE1 C10 C9 69.6(3) . . 0_555 yes
C6 C10 C9 107.8(7) . . 0_555 yes
FE2 C11 C12 69.9(2) . . 0_555 yes
FE2 C11 C15 68.8(2) . . 0_555 yes
FE2 C11 C22 125.4(3) . . 0_555 yes
C12 C11 C15 107.3(4) . . 0_555 yes
C12 C11 C22 123.6(3) . . 0_555 yes
C15 C11 C22 129.0(4) . . 0_555 yes
FE2 C12 C11 68.9(2) . . 0_555 yes
FE2 C12 C13 69.5(2) . . 0_555 yes
C11 C12 C13 107.6(4) . . 0_555 yes
FE2 C13 C12 69.8(2) . . 0_555 yes
FE2 C13 C14 69.6(3) . . 0_555 yes
C12 C13 C14 108.5(4) . . 0_555 yes
FE2 C14 C13 70.2(3) . . 0_555 yes
FE2 C14 C15 69.3(2) . . 0_555 yes
C13 C14 C15 109.6(4) . . 0_555 yes
FE2 C15 C11 69.3(2) . . 0_555 yes
FE2 C15 C14 69.9(3) . . 0_555 yes
C11 C15 C14 106.9(4) . . 0_555 yes
FE2 C16 C17 69.8(3) . . 0_555 yes
FE2 C16 C20 69.6(3) . . 0_555 yes
C17 C16 C20 108.3(5) . . 0_555 yes
FE2 C17 C16 69.6(3) . . 0_555 yes
FE2 C17 C18 69.4(3) . . 0_555 yes
C16 C17 C18 107.9(4) . . 0_555 yes
FE2 C18 C17 70.3(3) . . 0_555 yes
FE2 C18 C19 69.6(3) . . 0_555 yes
C17 C18 C19 107.8(5) . . 0_555 yes
FE2 C19 C18 69.6(3) . . 0_555 yes
FE2 C19 C20 69.7(3) . . 0_555 yes
C18 C19 C20 108.1(5) . . 0_555 yes
FE2 C20 C16 70.2(3) . . 0_555 yes
FE2 C20 C19 69.6(3) . . 0_555 yes
C16 C20 C19 107.9(5) . . 0_555 yes
C1 C21 C22 114.2(3) . . 0_555 yes
C1 C21 C23 127.1(4) . . 0_555 yes
C22 C21 C23 118.7(4) . . 0_555 yes
C11 C22 C21 114.9(3) . . 0_555 yes
C11 C22 C26 127.2(4) . . 0_555 yes
C21 C22 C26 117.9(4) . . 0_555 yes
C21 C23 C24 123.7(4) . . 0_555 yes
C21 C23 C25 122.2(4) . . 0_555 yes
C24 C23 C25 114.1(4) . . 0_555 yes
N1 C24 C23 175.9(6) . . 0_555 yes
N2 C25 C23 178.3(5) . . 0_555 yes
C22 C26 C27 120.9(4) . . 0_555 yes
C22 C26 C28 124.0(4) . . 0_555 yes
C27 C26 C28 115.1(4) . . 0_555 yes
N3 C27 C26 178.5(6) . . 0_555 yes
N4 C28 C26 178.2(5) . . 0_555 yes

loop_
_geom_bond_atom_site_label_1
_geom_bond_atom_site_label_2
_geom_bond_distance
_geom_bond_site_symmetry_1
_geom_bond_site_symmetry_2
_geom_bond_publ_flag
FE1 C1 2.031(4) . . yes
FE1 C2 2.050(4) . . yes
FE1 C3 2.051(5) . . yes
FE1 C4 2.036(5) . . yes
FE1 C5 2.020(5) . . yes
FE1 C6 2.043(5) . . yes
FE1 C7 2.052(6) . . yes
FE1 C8 2.033(6) . . yes
FE1 C9 2.039(6) . . yes
FE1 C10 2.039(5) . . yes
FE2 C11 2.033(4) . . yes
FE2 C12 2.047(4) . . yes
FE2 C13 2.042(4) . . yes
FE2 C14 2.034(4) . . yes
FE2 C15 2.026(4) . . yes
FE2 C16 2.044(5) . . yes
FE2 C17 2.047(5) . . yes
FE2 C18 2.035(5) . . yes
FE2 C19 2.034(4) . . yes
FE2 C20 2.036(5) . . yes
CL1 C29 1.499 . . yes
N1 C24 1.134(6) . . yes
N2 C25 1.132(6) . . yes
N3 C27 1.134(6) . . yes
N4 C28 1.141(6) . . yes
C1 C2 1.438(6) . . yes
C1 C5 1.431(6) . . yes
C1 C21 1.457(6) . . yes
C2 C3 1.425(7) . . yes
C3 C4 1.415(8) . . yes
C4 C5 1.415(7) . . yes
C6 C7 1.415(9) . . yes
C6 C10 1.412(9) . . yes
C7 C8 1.434(10) . . yes
C8 C9 1.39(1) . . yes
C9 C10 1.419(9) . . yes
C11 C12 1.436(6) . . yes
C11 C15 1.450(5) . . yes
C11 C22 1.445(5) . . yes
C12 C13 1.422(6) . . yes
C13 C14 1.400(6) . . yes
C14 C15 1.413(7) . . yes
C16 C17 1.420(7) . . yes
C16 C20 1.401(7) . . yes
C17 C18 1.407(8) . . yes
C18 C19 1.417(7) . . yes
C19 C20 1.415(7) . . yes
C21 C22 1.505(5) . . yes
C21 C23 1.352(6) . . yes
C22 C26 1.366(6) . . yes
C23 C24 1.447(6) . . yes
C23 C25 1.430(7) . . yes
C26 C27 1.428(6) . . yes
C26 C28 1.430(6) . . yes
